data_7210482
loop_
_publ_author_name
'Wang, Xiu-Li'
'Lin, Hong-Yan'
'Mu, Bao'
'Tian, Ai-Xiang'
'Liu, Guo-Cheng'
'Hu, Ning-Hai'

_publ_section_title
;
 Copper(ii) metal--organic networks derived from
 bis(pyridylformyl)piperazine ligands and aromatic polycarboxylates: 2D
 layered structures and a novel 3,5-connected binodal 3D topology
;
_journal_issue 6
_journal_name_full CrystEngComm
_journal_page_first 1990
_journal_paper_doi 10.1039/c0ce00400f
_journal_volume 13
_journal_year 2011
_chemical_formula_moiety 'C25 H22 Cu N4 O9'
_chemical_formula_sum 'C25 H22 Cu N4 O9'
_chemical_formula_weight 586.01
_chemical_name_systematic
;
?
;
_space_group_IT_number 14
_symmetry_cell_setting monoclinic
_symmetry_space_group_name_Hall '-P 2ybc'
_symmetry_space_group_name_H-M 'P 1 21/c 1'
_atom_sites_solution_hydrogens geom
_atom_sites_solution_primary direct
_atom_sites_solution_secondary difmap
_audit_creation_method SHELXL-97
_cell_angle_alpha 90.00
_cell_angle_beta 123.748(5)
_cell_angle_gamma 90.00
_cell_formula_units_Z 4
_cell_length_a 9.8482(11)
_cell_length_b 20.186(2)
_cell_length_c 16.4951(15)
_cell_measurement_reflns_used 0
_cell_measurement_temperature 296(2)
_cell_measurement_theta_max 25.00
_cell_measurement_theta_min 1.80
_cell_volume 2726.6(5)
_computing_structure_refinement 'SHELXL-97 (Sheldrick, 1997)'
_computing_structure_solution 'SHELXS-97 (Sheldrick, 1990)'
_diffrn_ambient_temperature 296(2)
_diffrn_measured_fraction_theta_full 0.999
_diffrn_measured_fraction_theta_max 0.999
_diffrn_measurement_device_type 'Bruker APEX area-detector diffractometer'
_diffrn_measurement_method '\f and \w scan'
_diffrn_radiation_monochromator graphite
_diffrn_radiation_source 'fine-focus sealed tube'
_diffrn_radiation_type MoK\a
_diffrn_radiation_wavelength 0.71073
_diffrn_reflns_av_R_equivalents 0.0464
_diffrn_reflns_av_sigmaI/netI 0.0546
_diffrn_reflns_limit_h_max 7
_diffrn_reflns_limit_h_min -11
_diffrn_reflns_limit_k_max 22
_diffrn_reflns_limit_k_min -24
_diffrn_reflns_limit_l_max 19
_diffrn_reflns_limit_l_min -18
_diffrn_reflns_number 13566
_diffrn_reflns_theta_full 25.00
_diffrn_reflns_theta_max 25.00
_diffrn_reflns_theta_min 1.80
_diffrn_standards_decay_% 0
_diffrn_standards_interval_time 0
_diffrn_standards_number 0
_exptl_absorpt_coefficient_mu 0.859
_exptl_absorpt_correction_T_max 0.887
_exptl_absorpt_correction_T_min 0.842
_exptl_absorpt_correction_type empirical
_exptl_crystal_colour blue
_exptl_crystal_density_diffrn 1.428
_exptl_crystal_density_method 'not measured'
_exptl_crystal_description block
_exptl_crystal_F_000 1204
_exptl_crystal_size_max 0.20
_exptl_crystal_size_mid 0.18
_exptl_crystal_size_min 0.14
_refine_diff_density_max 1.068
_refine_diff_density_min -0.528
_refine_diff_density_rms 0.084
_refine_ls_extinction_method none
_refine_ls_goodness_of_fit_ref 1.067
_refine_ls_hydrogen_treatment mixed
_refine_ls_matrix_type full
_refine_ls_number_parameters 356
_refine_ls_number_reflns 4802
_refine_ls_number_restraints 0
_refine_ls_restrained_S_all 1.067
_refine_ls_R_factor_all 0.0876
_refine_ls_R_factor_gt 0.0555
_refine_ls_shift/su_max 0.003
_refine_ls_shift/su_mean 0.000
_refine_ls_structure_factor_coef Fsqd
_refine_ls_weighting_details 'calc w=1/[\s^2^(Fo^2^)+(0.0821P)^2^+2.1999P] where P=(Fo^2^+2Fc^2^)/3'
_refine_ls_weighting_scheme calc
_refine_ls_wR_factor_gt 0.1497
_refine_ls_wR_factor_ref 0.1623
_reflns_number_gt 3314
_reflns_number_total 4802
_reflns_threshold_expression >2sigma(I)
_cod_data_source_file c0ce00400f.txt
_cod_data_source_block compound2
_cod_depositor_comments
;
The following automatic conversions were performed:

'_symmetry_cell_setting' value 'Monoclinic' changed to 'monoclinic'
according to the built-in table from CIF Core dictionary named
'cif_core.dic' version 2.4.1 from 2010-06-29.

Automatic conversion script
Id: cif_fix_values 1891 2012-01-12 08:04:46Z andrius 
;
_cod_original_sg_symbol_H-M 'P 21/c'
_cod_database_code 7210482

loop_
_symmetry_equiv_pos_as_xyz
'x, y, z'
'-x, y+1/2, -z+1/2'
'-x, -y, -z'
'x, -y-1/2, z-1/2'

loop_
_atom_site_label
_atom_site_type_symbol
_atom_site_fract_x
_atom_site_fract_y
_atom_site_fract_z
_atom_site_U_iso_or_equiv
_atom_site_adp_type
_atom_site_occupancy
_atom_site_symmetry_multiplicity
_atom_site_calc_flag
_atom_site_refinement_flags
Cu1 Cu -0.15138(6) -0.62283(2) 0.65916(4) 0.0310(2) Uani 1 1 d .
O1 O 0.1687(7) -0.7472(3) 1.0660(4) 0.148(3) Uani 1 1 d .
O2 O 0.5910(5) -0.4700(2) 1.2878(3) 0.0803(14) Uani 1 1 d .
O3 O -0.1926(4) -0.78518(16) 0.6260(3) 0.0581(11) Uani 1 1 d .
O4 O 0.0235(4) -0.51365(16) 0.7658(3) 0.0616(11) Uani 1 1 d .
O5 O -0.4196(4) -0.65280(15) 0.5548(2) 0.0425(8) Uani 1 1 d .
O6 O -0.2334(4) -0.53324(13) 0.6479(2) 0.0372(8) Uani 1 1 d .
O7 O -0.0164(4) -0.70141(13) 0.6923(2) 0.0380(8) Uani 1 1 d .
O8 O -0.4595(5) -0.74885(18) 0.4799(3) 0.0690(15) Uani 1 1 d .
N1 N 0.2888(6) -0.6532(2) 1.0726(4) 0.0805(17) Uani 1 1 d .
N2 N 0.4929(7) -0.5709(2) 1.2301(3) 0.0800(17) Uani 1 1 d .
N3 N 0.8721(4) -0.60217(18) 1.5478(3) 0.0353(9) Uani 1 1 d .
N4 N -0.1516(5) -0.64012(18) 0.7784(3) 0.0389(9) Uani 1 1 d .
C1 C 0.4917(11) -0.6441(4) 1.2415(5) 0.102(3) Uani 1 1 d .
H1A H 0.5988 -0.6587 1.2948 0.123 Uiso 1 1 calc R
H1B H 0.4136 -0.6555 1.2576 0.123 Uiso 1 1 calc R
C2 C 0.4494(9) -0.6772(4) 1.1545(5) 0.098(3) Uani 1 1 d .
H2A H 0.4447 -0.7246 1.1622 0.118 Uiso 1 1 calc R
H2B H 0.5318 -0.6687 1.1408 0.118 Uiso 1 1 calc R
C3 C 1.0229(8) -0.6013(4) 1.4758(5) 0.078(2) Uani 1 1 d .
H3A H 1.1201 -0.6105 1.4812 0.093 Uiso 1 1 calc R
C4 C 0.1607(8) -0.6921(3) 1.0353(4) 0.0722(19) Uani 1 1 d .
C5 C 0.3377(8) -0.5470(3) 1.1444(4) 0.089(2) Uani 1 1 d .
H5A H 0.2532 -0.5510 1.1573 0.107 Uiso 1 1 calc R
H5B H 0.3489 -0.5004 1.1351 0.107 Uiso 1 1 calc R
C6 C -0.1426(10) -0.6705(4) 0.9444(5) 0.096(2) Uani 1 1 d .
H6A H -0.1396 -0.6811 1.0002 0.115 Uiso 1 1 calc R
C7 C -0.2875(7) -0.6399(3) 0.7777(4) 0.0615(16) Uani 1 1 d .
H7A H -0.3855 -0.6287 0.7203 0.074 Uiso 1 1 calc R
C8 C -0.2889(9) -0.6556(4) 0.8593(5) 0.094(2) Uani 1 1 d .
H8A H -0.3860 -0.6561 0.8564 0.112 Uiso 1 1 calc R
C9 C 0.8932(8) -0.5731(3) 1.3920(4) 0.0707(18) Uani 1 1 d .
H9A H 0.9016 -0.5628 1.3400 0.085 Uiso 1 1 calc R
C10 C 0.0023(7) -0.6696(3) 0.9471(4) 0.0568(15) Uani 1 1 d .
C11 C 0.2879(9) -0.5811(3) 1.0583(5) 0.090(2) Uani 1 1 d .
H11A H 0.3608 -0.5705 1.0379 0.108 Uiso 1 1 calc R
H11B H 0.1787 -0.5671 1.0071 0.108 Uiso 1 1 calc R
C12 C 1.0059(7) -0.6156(3) 1.5510(4) 0.0558(15) Uani 1 1 d .
H12A H 1.0926 -0.6356 1.6067 0.067 Uiso 1 1 calc R
C13 C 0.6053(7) -0.5292(3) 1.2970(4) 0.0505(13) Uani 1 1 d .
C14 C 0.7529(6) -0.5604(2) 1.3867(3) 0.0445(12) Uani 1 1 d .
C15 C -0.0096(6) -0.6537(2) 0.8625(3) 0.0429(12) Uani 1 1 d .
H15A H 0.0857 -0.6523 0.8636 0.051 Uiso 1 1 calc R
C16 C -0.0562(5) -0.7613(2) 0.6844(3) 0.0345(11) Uani 1 1 d .
C17 C 0.7483(6) -0.5743(2) 1.4670(3) 0.0391(11) Uani 1 1 d .
H17A H 0.6543 -0.5638 1.4646 0.047 Uiso 1 1 calc R
C18 C 0.0755(5) -0.8093(2) 0.7531(3) 0.0295(10) Uani 1 1 d .
C19 C -0.1577(5) -0.42239(19) 0.6929(3) 0.0286(10) Uani 1 1 d .
C20 C 0.2250(5) -0.7872(2) 0.8314(3) 0.0310(10) Uani 1 1 d .
H20A H 0.2496 -0.7422 0.8390 0.037 Uiso 1 1 calc R
C21 C -0.1166(5) -0.4950(2) 0.7053(3) 0.0342(11) Uani 1 1 d .
C22 C -0.3024(5) -0.3997(2) 0.6130(3) 0.0299(10) Uani 1 1 d .
H22A H -0.3769 -0.4296 0.5665 0.036 Uiso 1 1 calc R
C23 C 0.3378(5) -0.83230(19) 0.8985(3) 0.0288(10) Uani 1 1 d .
C24 C 0.0428(5) -0.87683(19) 0.7410(3) 0.0303(10) Uani 1 1 d .
H24A H -0.0571 -0.8918 0.6883 0.036 Uiso 1 1 calc R
C25 C -0.5029(5) -0.6893(2) 0.4861(3) 0.0345(11) Uani 1 1 d .
O1W O 0.6780(11) -0.4196(6) 1.1498(7) 0.278(7) Uani 1 1 d .
H1WA H 0.7752 -0.4341 1.1854 0.334 Uiso 1 1 d R
H1WB H 0.6561 -0.4289 1.1917 0.334 Uiso 1 1 d R
H8B H -0.376(7) -0.755(3) 0.519(4) 0.07(2) Uiso 1 1 d .

loop_
_atom_site_aniso_label
_atom_site_aniso_U_11
_atom_site_aniso_U_22
_atom_site_aniso_U_33
_atom_site_aniso_U_23
_atom_site_aniso_U_13
_atom_site_aniso_U_12
Cu1 0.0329(3) 0.0186(3) 0.0246(3) 0.0024(2) 0.0055(2) 0.0024(2)
O1 0.138(5) 0.090(4) 0.087(4) 0.046(3) -0.018(3) -0.048(4)
O2 0.080(3) 0.051(3) 0.059(3) 0.008(2) 0.007(2) 0.007(2)
O3 0.0315(18) 0.0358(19) 0.053(2) 0.0051(16) -0.0098(16) 0.0061(15)
O4 0.0300(19) 0.0310(19) 0.079(3) 0.0072(18) 0.0021(19) 0.0072(14)
O5 0.0321(17) 0.0325(17) 0.0341(18) -0.0059(14) 0.0005(15) -0.0012(13)
O6 0.0403(18) 0.0182(15) 0.0369(17) -0.0017(13) 0.0113(15) -0.0026(13)
O7 0.0382(18) 0.0240(16) 0.0380(18) 0.0096(13) 0.0126(15) 0.0081(13)
O8 0.042(2) 0.039(2) 0.054(2) -0.0137(18) -0.018(2) 0.0180(17)
N1 0.072(4) 0.050(3) 0.063(3) 0.011(3) 0.002(3) 0.000(3)
N2 0.091(4) 0.047(3) 0.042(3) 0.007(2) -0.001(3) 0.010(3)
N3 0.031(2) 0.0295(19) 0.033(2) 0.0028(16) 0.0097(17) 0.0042(16)
N4 0.042(2) 0.031(2) 0.033(2) 0.0019(16) 0.0146(19) -0.0018(16)
C1 0.128(7) 0.067(5) 0.049(4) 0.007(3) 0.010(4) 0.012(4)
C2 0.098(6) 0.067(5) 0.069(5) -0.002(4) 0.009(4) 0.016(4)
C3 0.063(4) 0.109(5) 0.076(5) 0.035(4) 0.048(4) 0.031(4)
C4 0.085(5) 0.066(4) 0.029(3) 0.010(3) 0.010(3) -0.017(3)
C5 0.088(5) 0.067(4) 0.049(4) 0.013(3) -0.001(4) 0.016(4)
C6 0.107(6) 0.125(7) 0.051(4) 0.020(4) 0.042(4) -0.009(5)
C7 0.054(4) 0.076(4) 0.044(3) -0.001(3) 0.020(3) -0.001(3)
C8 0.075(5) 0.155(8) 0.060(4) 0.011(5) 0.043(4) -0.006(5)
C9 0.075(4) 0.094(5) 0.058(4) 0.023(4) 0.045(4) 0.020(4)
C10 0.064(4) 0.059(4) 0.035(3) 0.002(2) 0.020(3) -0.012(3)
C11 0.084(5) 0.067(4) 0.060(4) 0.009(4) 0.004(4) -0.009(4)
C12 0.047(3) 0.059(4) 0.050(3) 0.020(3) 0.021(3) 0.014(3)
C13 0.057(3) 0.053(3) 0.030(3) 0.007(2) 0.017(2) -0.001(3)
C14 0.045(3) 0.042(3) 0.039(3) 0.006(2) 0.019(2) 0.000(2)
C15 0.047(3) 0.034(3) 0.030(3) 0.000(2) 0.011(2) -0.008(2)
C16 0.034(3) 0.029(2) 0.025(2) 0.0028(18) 0.006(2) 0.0043(19)
C17 0.035(3) 0.038(3) 0.036(3) 0.005(2) 0.015(2) 0.000(2)
C18 0.023(2) 0.025(2) 0.027(2) 0.0057(17) 0.0060(18) 0.0051(16)
C19 0.028(2) 0.020(2) 0.028(2) -0.0006(17) 0.0090(19) -0.0004(16)
C20 0.030(2) 0.020(2) 0.031(2) 0.0008(17) 0.009(2) -0.0027(17)
C21 0.034(3) 0.021(2) 0.041(3) 0.0003(19) 0.017(2) 0.0001(19)
C22 0.026(2) 0.024(2) 0.031(2) -0.0072(18) 0.010(2) -0.0066(17)
C23 0.023(2) 0.022(2) 0.028(2) 0.0011(17) 0.0058(18) 0.0007(16)
C24 0.022(2) 0.027(2) 0.028(2) -0.0009(18) 0.0050(18) -0.0006(17)
C25 0.027(2) 0.023(2) 0.037(3) -0.0027(19) 0.007(2) -0.0012(18)
O1W 0.163(8) 0.453(18) 0.251(11) 0.206(12) 0.136(8) 0.154(10)

loop_
_atom_type_symbol
_atom_type_description
_atom_type_scat_dispersion_real
_atom_type_scat_dispersion_imag
_atom_type_scat_source
C C 0.0033 0.0016 'International Tables Vol C Tables 4.2.6.8 and 6.1.1.4'
H H 0.0000 0.0000 'International Tables Vol C Tables 4.2.6.8 and 6.1.1.4'
Cu Cu 0.3201 1.2651 'International Tables Vol C Tables 4.2.6.8 and 6.1.1.4'
N N 0.0061 0.0033 'International Tables Vol C Tables 4.2.6.8 and 6.1.1.4'
O O 0.0106 0.0060 'International Tables Vol C Tables 4.2.6.8 and 6.1.1.4'

loop_
_geom_angle_atom_site_label_1
_geom_angle_atom_site_label_2
_geom_angle_atom_site_label_3
_geom_angle
_geom_angle_site_symmetry_1
_geom_angle_site_symmetry_3
O7 Cu1 O6 165.47(13) . .
O7 Cu1 N4 87.46(15) . .
O6 Cu1 N4 91.66(14) . .
O7 Cu1 N3 91.03(14) . 1_454
O6 Cu1 N3 88.41(14) . 1_454
N4 Cu1 N3 174.23(15) . 1_454
O7 Cu1 O5 108.59(12) . .
O6 Cu1 O5 85.95(12) . .
N4 Cu1 O5 93.56(14) . .
N3 Cu1 O5 92.20(13) 1_454 .
C25 O5 Cu1 139.6(3) . .
C21 O6 Cu1 109.8(3) . .
C16 O7 Cu1 129.2(3) . .
C25 O8 H8B 111(5) . .
C4 N1 C11 126.7(6) . .
C4 N1 C2 119.6(5) . .
C11 N1 C2 112.2(5) . .
C13 N2 C5 121.8(5) . .
C13 N2 C1 125.5(5) . .
C5 N2 C1 111.7(5) . .
C12 N3 C17 117.8(4) . .
C12 N3 Cu1 122.6(3) . 1_656
C17 N3 Cu1 119.6(3) . 1_656
C7 N4 C15 118.3(4) . .
C7 N4 Cu1 122.8(3) . .
C15 N4 Cu1 118.9(4) . .
C2 C1 N2 110.9(6) . .
C2 C1 H1A 109.5 . .
N2 C1 H1A 109.5 . .
C2 C1 H1B 109.5 . .
N2 C1 H1B 109.5 . .
H1A C1 H1B 108.0 . .
C1 C2 N1 109.5(6) . .
C1 C2 H2A 109.8 . .
N1 C2 H2A 109.8 . .
C1 C2 H2B 109.8 . .
N1 C2 H2B 109.8 . .
H2A C2 H2B 108.2 . .
C12 C3 C9 118.9(6) . .
C12 C3 H3A 120.6 . .
C9 C3 H3A 120.6 . .
O1 C4 N1 122.3(6) . .
O1 C4 C10 118.5(6) . .
N1 C4 C10 119.0(5) . .
C11 C5 N2 113.9(6) . .
C11 C5 H5A 108.8 . .
N2 C5 H5A 108.8 . .
C11 C5 H5B 108.8 . .
N2 C5 H5B 108.8 . .
H5A C5 H5B 107.7 . .
C8 C6 C10 120.1(6) . .
C8 C6 H6A 119.9 . .
C10 C6 H6A 119.9 . .
N4 C7 C8 122.8(6) . .
N4 C7 H7A 118.6 . .
C8 C7 H7A 118.6 . .
C6 C8 C7 118.0(7) . .
C6 C8 H8A 121.0 . .
C7 C8 H8A 121.0 . .
C14 C9 C3 118.9(5) . .
C14 C9 H9A 120.5 . .
C3 C9 H9A 120.5 . .
C15 C10 C6 117.3(5) . .
C15 C10 C4 121.0(6) . .
C6 C10 C4 121.4(6) . .
C5 C11 N1 110.8(6) . .
C5 C11 H11A 109.5 . .
N1 C11 H11A 109.5 . .
C5 C11 H11B 109.5 . .
N1 C11 H11B 109.5 . .
H11A C11 H11B 108.1 . .
N3 C12 C3 122.9(5) . .
N3 C12 H12A 118.6 . .
C3 C12 H12A 118.6 . .
O2 C13 N2 122.4(5) . .
O2 C13 C14 121.0(5) . .
N2 C13 C14 116.6(5) . .
C9 C14 C17 118.3(5) . .
C9 C14 C13 121.8(5) . .
C17 C14 C13 119.8(5) . .
N4 C15 C10 123.5(5) . .
N4 C15 H15A 118.3 . .
C10 C15 H15A 118.3 . .
O3 C16 O7 126.8(4) . .
O3 C16 C18 116.3(4) . .
O7 C16 C18 116.9(4) . .
N3 C17 C14 123.2(5) . .
N3 C17 H17A 118.4 . .
C14 C17 H17A 118.4 . .
C24 C18 C20 119.4(4) . .
C24 C18 C16 119.2(4) . .
C20 C18 C16 121.2(4) . .
C22 C19 C24 119.2(4) . 2_556
C22 C19 C21 120.8(4) . .
C24 C19 C21 119.8(4) 2_556 .
C23 C20 C18 119.8(4) . .
C23 C20 H20A 120.1 . .
C18 C20 H20A 120.1 . .
O4 C21 O6 124.3(4) . .
O4 C21 C19 120.3(4) . .
O6 C21 C19 115.4(4) . .
C19 C22 C23 120.3(4) . 2_556
C19 C22 H22A 119.9 . .
C23 C22 H22A 119.9 2_556 .
C20 C23 C22 120.3(4) . 2_546
C20 C23 C25 121.8(4) . 4_646
C22 C23 C25 117.9(3) 2_546 4_646
C18 C24 C19 120.8(4) . 2_546
C18 C24 H24A 119.6 . .
C19 C24 H24A 119.6 2_546 .
O5 C25 O8 123.7(4) . .
O5 C25 C23 122.0(4) . 4_445
O8 C25 C23 114.2(4) . 4_445
H1WA O1W H1WB 93.5 . .

loop_
_geom_bond_atom_site_label_1
_geom_bond_atom_site_label_2
_geom_bond_distance
_geom_bond_site_symmetry_2
Cu1 O7 1.943(3) .
Cu1 O6 1.947(3) .
Cu1 N4 1.999(4) .
Cu1 N3 2.018(4) 1_454
Cu1 O5 2.292(3) .
O1 C4 1.205(7) .
O2 C13 1.204(6) .
O3 C16 1.235(5) .
O4 C21 1.229(5) .
O5 C25 1.211(5) .
O6 C21 1.267(5) .
O7 C16 1.255(5) .
O8 C25 1.299(5) .
O8 H8B 0.72(6) .
N1 C4 1.314(8) .
N1 C11 1.473(8) .
N1 C2 1.479(8) .
N2 C13 1.339(7) .
N2 C5 1.472(7) .
N2 C1 1.491(8) .
N3 C12 1.317(6) .
N3 C17 1.332(5) .
N3 Cu1 2.018(4) 1_656
N4 C7 1.332(7) .
N4 C15 1.341(6) .
C1 C2 1.420(9) .
C1 H1A 0.9700 .
C1 H1B 0.9700 .
C2 H2A 0.9700 .
C2 H2B 0.9700 .
C3 C12 1.372(8) .
C3 C9 1.381(8) .
C3 H3A 0.9300 .
C4 C10 1.495(8) .
C5 C11 1.400(9) .
C5 H5A 0.9700 .
C5 H5B 0.9700 .
C6 C8 1.374(10) .
C6 C10 1.402(10) .
C6 H6A 0.9300 .
C7 C8 1.390(8) .
C7 H7A 0.9300 .
C8 H8A 0.9300 .
C9 C14 1.360(8) .
C9 H9A 0.9300 .
C10 C15 1.372(7) .
C11 H11A 0.9700 .
C11 H11B 0.9700 .
C12 H12A 0.9300 .
C13 C14 1.520(7) .
C14 C17 1.378(6) .
C15 H15A 0.9300 .
C16 C18 1.508(5) .
C17 H17A 0.9300 .
C18 C24 1.389(6) .
C18 C20 1.387(5) .
C19 C22 1.375(6) .
C19 C24 1.394(5) 2_556
C19 C21 1.504(6) .
C20 C23 1.386(5) .
C20 H20A 0.9300 .
C22 C23 1.391(6) 2_556
C22 H22A 0.9300 .
C23 C22 1.391(6) 2_546
C23 C25 1.490(6) 4_646
C24 C19 1.394(5) 2_546
C24 H24A 0.9300 .
C25 C23 1.490(6) 4_445
O1W H1WA 0.8500 .
O1W H1WB 0.8500 .
